data_7226536
loop_
_publ_author_name
'Zhao, Zhou'
'Yang, Dan'
'Xing, Bo'
'Ma, Chao'
'Sun, Zhen-Gang'
'Zhu, Yanyu'
'Li, Huan-Yu'
'Li, Jing'

_publ_section_title
;
 Cadmium(II) carboxyphosphonates based on the mixed
 ligands&#xFF1A;syntheses, crystal structures and recognition properties
 for amino acids
;
_journal_name_full 'RSC Adv.'
_journal_paper_doi 10.1039/C6RA20434A
_journal_year 2016
_chemical_formula_sum 'C34 H26 Cd3 N3 O11 P2'
_chemical_formula_weight 1051.72
_space_group_crystal_system monoclinic
_space_group_IT_number 15
_space_group_name_Hall '-C 2yc'
_space_group_name_H-M_alt 'C 1 2/c 1'
_symmetry_space_group_name_Hall '-C 2yc'
_symmetry_space_group_name_H-M 'C 1 2/c 1'
_atom_sites_solution_hydrogens mixed
_atom_sites_solution_primary direct
_atom_sites_solution_secondary difmap
_audit_creation_method SHELXL-2014/7
_audit_update_record
;
2016-08-11 deposited with the CCDC.
2016-09-12 downloaded from the CCDC.
;
_cell_angle_alpha 90
_cell_angle_beta 92.5160(10)
_cell_angle_gamma 90
_cell_formula_units_Z 8
_cell_length_a 18.9978(10)
_cell_length_b 14.8384(7)
_cell_length_c 23.5789(12)
_cell_measurement_reflns_used 9990
_cell_measurement_temperature 295(2)
_cell_measurement_theta_max 30.72
_cell_measurement_theta_min 2.49
_cell_volume 6640.4(6)
_computing_cell_refinement 'Bruker SMART'
_computing_data_collection 'Bruker SMART'
_computing_data_reduction 'Bruker SAINT'
_computing_molecular_graphics 'Bruker SHELXTL'
_computing_publication_material 'Bruker SHELXTL'
_computing_structure_refinement 'SHELXL-2014/7 (Sheldrick, 2014)'
_computing_structure_solution 'SHELXL-2014/7 (Sheldrick, 2014)'
_diffrn_ambient_temperature 295(2)
_diffrn_measured_fraction_theta_full 0.999
_diffrn_measured_fraction_theta_max 0.998
_diffrn_measurement_device_type 'CCD area detector'
_diffrn_measurement_method 'phi and omega scans'
_diffrn_radiation_type MoK\a
_diffrn_radiation_wavelength 0.71073
_diffrn_reflns_av_R_equivalents 0.0173
_diffrn_reflns_av_unetI/netI 0.0193
_diffrn_reflns_Laue_measured_fraction_full 0.999
_diffrn_reflns_Laue_measured_fraction_max 0.998
_diffrn_reflns_limit_h_max 23
_diffrn_reflns_limit_h_min -23
_diffrn_reflns_limit_k_max 15
_diffrn_reflns_limit_k_min -18
_diffrn_reflns_limit_l_max 29
_diffrn_reflns_limit_l_min -23
_diffrn_reflns_number 18506
_diffrn_reflns_point_group_measured_fraction_full 0.999
_diffrn_reflns_point_group_measured_fraction_max 0.998
_diffrn_reflns_theta_full 25.242
_diffrn_reflns_theta_max 26.500
_diffrn_reflns_theta_min 1.742
_diffrn_source 'fine-focus sealed tube'
_exptl_absorpt_coefficient_mu 2.070
_exptl_absorpt_correction_type none
_exptl_crystal_colour colorless
_exptl_crystal_density_diffrn 2.104
_exptl_crystal_density_method 'not measured'
_exptl_crystal_description block
_exptl_crystal_F_000 4104
_exptl_crystal_size_max 0.219
_exptl_crystal_size_mid 0.077
_exptl_crystal_size_min 0.069
_refine_diff_density_max 0.340
_refine_diff_density_min -0.977
_refine_diff_density_rms 0.103
_refine_ls_extinction_method none
_refine_ls_goodness_of_fit_ref 1.094
_refine_ls_hydrogen_treatment constr
_refine_ls_matrix_type full
_refine_ls_number_parameters 479
_refine_ls_number_reflns 6876
_refine_ls_number_restraints 0
_refine_ls_restrained_S_all 1.094
_refine_ls_R_factor_all 0.0237
_refine_ls_R_factor_gt 0.0207
_refine_ls_shift/su_max 0.003
_refine_ls_shift/su_mean 0.000
_refine_ls_structure_factor_coef Fsqd
_refine_ls_weighting_details 'w=1/[\s^2^(Fo^2^)+(0.0207P)^2^+10.4272P] where P=(Fo^2^+2Fc^2^)/3'
_refine_ls_weighting_scheme calc
_refine_ls_wR_factor_gt 0.0479
_refine_ls_wR_factor_ref 0.0492
_reflns_Friedel_coverage 0.000
_reflns_number_gt 6342
_reflns_number_total 6876
_reflns_threshold_expression 'I > 2\s(I)'
_cod_data_source_file c6ra20434a2.cif
_cod_data_source_block szg242
_cod_database_code 7226536
_shelx_shelxl_version_number 2014/7
_shelx_space_group_comment
;
The symmetry employed for this shelxl refinement is uniquely defined
by the following loop, which should always be used as a source of
symmetry information in preference to the above space-group names.
They are only intended as comments.
;
_shelx_estimated_absorpt_t_min 0.660
_shelx_estimated_absorpt_t_max 0.870

loop_
_space_group_symop_operation_xyz
'x, y, z'
'-x, y, -z+1/2'
'x+1/2, y+1/2, z'
'-x+1/2, y+1/2, -z+1/2'
'-x, -y, -z'
'x, -y, z-1/2'
'-x+1/2, -y+1/2, -z'
'x+1/2, -y+1/2, z-1/2'

loop_
_atom_site_label
_atom_site_type_symbol
_atom_site_fract_x
_atom_site_fract_y
_atom_site_fract_z
_atom_site_U_iso_or_equiv
_atom_site_adp_type
_atom_site_occupancy
_atom_site_site_symmetry_order
_atom_site_calc_flag
_atom_site_refinement_flags_posn
_atom_site_refinement_flags_adp
_atom_site_refinement_flags_occupancy
Cd1 Cd 0.01205(2) 1.10836(2) 0.41098(2) 0.01928(5) Uani 1 1 d . . .
Cd2 Cd 0.00739(2) 1.15235(2) 0.56426(2) 0.02063(5) Uani 1 1 d . . .
Cd3 Cd 0.0000 0.81182(2) 0.2500 0.03902(8) Uani 1 2 d S T P
Cd4 Cd 0.0000 1.10859(2) 0.2500 0.02122(6) Uani 1 2 d S T P
P1 P -0.09810(3) 1.02311(4) 0.48394(2) 0.01663(11) Uani 1 1 d . . .
P2 P 0.07933(3) 0.94853(4) 0.32040(2) 0.01714(11) Uani 1 1 d . . .
O1 O -0.09111(8) 0.97501(11) 0.54002(7) 0.0254(4) Uani 1 1 d . . .
O2 O -0.06407(8) 1.11748(11) 0.48689(7) 0.0238(3) Uani 1 1 d . . .
O3 O -0.06841(8) 0.97408(11) 0.43281(7) 0.0233(3) Uani 1 1 d . . .
O4 O -0.41772(11) 0.71981(14) 0.49723(10) 0.0528(6) Uani 1 1 d . . .
O5 O -0.41100(12) 0.71811(14) 0.40348(9) 0.0538(6) Uani 1 1 d . . .
O6 O 0.04870(9) 0.87245(11) 0.35396(7) 0.0285(4) Uani 1 1 d . . .
O7 O 0.08044(8) 0.91987(12) 0.25798(7) 0.0259(4) Uani 1 1 d . . .
O8 O 0.03912(8) 1.03805(10) 0.32666(6) 0.0212(3) Uani 1 1 d . . .
O9 O 0.42034(11) 0.67694(16) 0.36169(9) 0.0518(6) Uani 1 1 d . . .
O10 O 0.41581(11) 0.70121(15) 0.26855(9) 0.0476(5) Uani 1 1 d . . .
O1W O 0.15712(13) 0.00571(19) 0.17958(11) 0.0696(8) Uani 1 1 d . . .
H1WA H 0.1370 0.0475 0.1602 0.084 Uiso 1 1 d R U .
H1WC H 0.1302 -0.0143 0.2045 0.084 Uiso 1 1 d R U .
N1 N -0.04153(11) 1.29595(14) 0.55784(9) 0.0265(4) Uani 1 1 d . . .
N2 N 0.07811(11) 1.25454(14) 0.62199(9) 0.0282(4) Uani 1 1 d . . .
N3 N 0.06308(11) 0.68634(14) 0.27972(9) 0.0286(4) Uani 1 1 d . . .
C1 C -0.19120(11) 1.04010(15) 0.46702(10) 0.0210(5) Uani 1 1 d . . .
H1A H -0.2098 1.0797 0.4954 0.025 Uiso 1 1 calc R U .
H1B H -0.1961 1.0708 0.4308 0.025 Uiso 1 1 calc R U .
C2 C -0.23595(11) 0.95560(15) 0.46390(10) 0.0207(5) Uani 1 1 d . . .
C3 C -0.25828(13) 0.92031(17) 0.41176(10) 0.0275(5) Uani 1 1 d . . .
H3 H -0.2413 0.9446 0.3787 0.033 Uiso 1 1 calc R U .
C4 C -0.30574(13) 0.84894(17) 0.40830(10) 0.0282(5) Uani 1 1 d . . .
H4 H -0.3200 0.8261 0.3729 0.034 Uiso 1 1 calc R U .
C5 C -0.33191(12) 0.81157(15) 0.45670(10) 0.0236(5) Uani 1 1 d . . .
C6 C -0.30612(13) 0.84303(17) 0.50905(11) 0.0274(5) Uani 1 1 d . . .
H6 H -0.3209 0.8161 0.5421 0.033 Uiso 1 1 calc R U .
C7 C -0.25877(12) 0.91385(17) 0.51272(10) 0.0259(5) Uani 1 1 d . . .
H7 H -0.2420 0.9338 0.5482 0.031 Uiso 1 1 calc R U .
C8 C -0.39093(13) 0.74393(17) 0.45283(12) 0.0321(6) Uani 1 1 d . . .
C9 C 0.16903(12) 0.97331(17) 0.34416(12) 0.0290(5) Uani 1 1 d . . .
H9A H 0.1839 1.0269 0.3245 0.035 Uiso 1 1 calc R U .
H9B H 0.1692 0.9878 0.3843 0.035 Uiso 1 1 calc R U .
C10 C 0.22339(11) 0.90065(16) 0.33604(10) 0.0235(5) Uani 1 1 d . . .
C11 C 0.24763(13) 0.84721(18) 0.38146(11) 0.0305(6) Uani 1 1 d . . .
H11 H 0.2272 0.8530 0.4164 0.037 Uiso 1 1 calc R U .
C12 C 0.30186(13) 0.78532(17) 0.37531(10) 0.0295(5) Uani 1 1 d . . .
H12 H 0.3177 0.7511 0.4064 0.035 Uiso 1 1 calc R U .
C13 C 0.33243(12) 0.77408(16) 0.32368(10) 0.0230(5) Uani 1 1 d . . .
C14 C 0.30600(12) 0.82424(17) 0.27761(10) 0.0263(5) Uani 1 1 d . . .
H14 H 0.3243 0.8156 0.2421 0.032 Uiso 1 1 calc R U .
C15 C 0.25289(12) 0.88679(17) 0.28389(10) 0.0268(5) Uani 1 1 d . . .
H15 H 0.2366 0.9202 0.2526 0.032 Uiso 1 1 calc R U .
C16 C 0.39472(12) 0.71206(17) 0.31770(11) 0.0281(5) Uani 1 1 d . . .
C17 C -0.09868(14) 1.31554(19) 0.52595(12) 0.0359(6) Uani 1 1 d . . .
H17 H -0.1250 1.2685 0.5098 0.043 Uiso 1 1 calc R U .
C18 C -0.12097(16) 1.4033(2) 0.51564(13) 0.0438(7) Uani 1 1 d . . .
H18 H -0.1615 1.4144 0.4931 0.053 Uiso 1 1 calc R U .
C19 C -0.08302(17) 1.4730(2) 0.53877(13) 0.0435(7) Uani 1 1 d . . .
H19 H -0.0975 1.5321 0.5323 0.052 Uiso 1 1 calc R U .
C20 C -0.02177(15) 1.45503(17) 0.57261(11) 0.0319(6) Uani 1 1 d . . .
C21 C -0.00286(13) 1.36438(16) 0.58065(10) 0.0253(5) Uani 1 1 d . . .
C22 C 0.06093(13) 1.34247(16) 0.61414(10) 0.0243(5) Uani 1 1 d . . .
C23 C 0.13741(14) 1.2348(2) 0.65066(12) 0.0374(6) Uani 1 1 d . . .
H23 H 0.1495 1.1745 0.6558 0.045 Uiso 1 1 calc R U .
C24 C 0.18292(15) 1.3012(2) 0.67363(13) 0.0460(7) Uani 1 1 d . . .
H24 H 0.2244 1.2850 0.6935 0.055 Uiso 1 1 calc R U .
C25 C 0.16560(15) 1.3893(2) 0.66652(12) 0.0430(7) Uani 1 1 d . . .
H25 H 0.1951 1.4339 0.6819 0.052 Uiso 1 1 calc R U .
C26 C 0.10338(14) 1.41322(18) 0.63606(11) 0.0322(6) Uani 1 1 d . . .
C27 C 0.08185(16) 1.50482(19) 0.62679(12) 0.0410(7) Uani 1 1 d . . .
H27 H 0.1097 1.5513 0.6418 0.049 Uiso 1 1 calc R U .
C28 C 0.02231(18) 1.52458(18) 0.59689(13) 0.0433(7) Uani 1 1 d . . .
H28 H 0.0093 1.5846 0.5918 0.052 Uiso 1 1 calc R U .
C29 C 0.12512(14) 0.68661(19) 0.30805(12) 0.0378(6) Uani 1 1 d . . .
H29 H 0.1454 0.7417 0.3180 0.045 Uiso 1 1 calc R U .
C30 C 0.16082(16) 0.6084(2) 0.32339(13) 0.0430(7) Uani 1 1 d . . .
H30 H 0.2043 0.6113 0.3430 0.052 Uiso 1 1 calc R U .
C31 C 0.13148(16) 0.52740(19) 0.30948(12) 0.0399(7) Uani 1 1 d . . .
H31 H 0.1551 0.4745 0.3195 0.048 Uiso 1 1 calc R U .
C32 C 0.06559(14) 0.52309(17) 0.28001(11) 0.0291(5) Uani 1 1 d . . .
C33 C 0.03383(13) 0.60549(16) 0.26555(10) 0.0245(5) Uani 1 1 d . . .
C34 C 0.03129(15) 0.44029(17) 0.26450(12) 0.0345(6) Uani 1 1 d . . .
H34 H 0.0525 0.3858 0.2746 0.041 Uiso 1 1 calc R U .

loop_
_atom_site_aniso_label
_atom_site_aniso_U_11
_atom_site_aniso_U_22
_atom_site_aniso_U_33
_atom_site_aniso_U_23
_atom_site_aniso_U_13
_atom_site_aniso_U_12
Cd1 0.01704(8) 0.02097(9) 0.01972(8) 0.00037(6) -0.00053(6) -0.00009(6)
Cd2 0.02299(9) 0.01772(9) 0.02123(9) -0.00114(6) 0.00165(6) -0.00128(6)
Cd3 0.02434(13) 0.01900(13) 0.0734(2) 0.000 -0.00112(13) 0.000
Cd4 0.02181(12) 0.02222(12) 0.01960(11) 0.000 0.00066(9) 0.000
P1 0.0125(2) 0.0183(3) 0.0190(3) -0.0008(2) -0.0002(2) -0.0013(2)
P2 0.0143(3) 0.0185(3) 0.0187(3) -0.0009(2) 0.0011(2) 0.0010(2)
O1 0.0218(8) 0.0327(9) 0.0215(8) 0.0046(7) 0.0002(6) 0.0025(7)
O2 0.0206(8) 0.0217(8) 0.0289(9) -0.0032(7) -0.0012(7) -0.0060(6)
O3 0.0216(8) 0.0255(9) 0.0229(8) -0.0024(6) 0.0026(6) 0.0035(6)
O4 0.0495(13) 0.0415(12) 0.0701(15) -0.0126(11) 0.0359(12) -0.0234(10)
O5 0.0614(14) 0.0430(12) 0.0546(14) 0.0114(10) -0.0249(11) -0.0305(11)
O6 0.0361(10) 0.0211(8) 0.0292(9) 0.0021(7) 0.0112(7) -0.0004(7)
O7 0.0239(8) 0.0342(9) 0.0197(8) -0.0037(7) 0.0025(6) -0.0018(7)
O8 0.0216(8) 0.0218(8) 0.0202(8) 0.0000(6) 0.0000(6) 0.0054(6)
O9 0.0441(12) 0.0618(14) 0.0486(13) 0.0041(11) -0.0103(10) 0.0308(11)
O10 0.0455(12) 0.0523(13) 0.0463(12) 0.0049(10) 0.0171(10) 0.0259(10)
O1W 0.0682(17) 0.0776(18) 0.0654(16) 0.0288(14) 0.0291(14) 0.0196(14)
N1 0.0267(10) 0.0243(10) 0.0283(11) -0.0016(8) -0.0010(8) 0.0000(8)
N2 0.0259(10) 0.0278(11) 0.0309(11) 0.0020(9) 0.0009(9) -0.0020(8)
N3 0.0278(11) 0.0249(11) 0.0330(11) -0.0017(9) 0.0002(9) -0.0004(9)
C1 0.0147(10) 0.0197(11) 0.0284(12) -0.0009(9) -0.0010(9) -0.0009(8)
C2 0.0127(10) 0.0212(11) 0.0279(12) -0.0003(9) -0.0014(9) -0.0003(8)
C3 0.0273(12) 0.0300(13) 0.0253(12) 0.0036(10) 0.0011(10) -0.0078(10)
C4 0.0294(13) 0.0296(13) 0.0253(12) -0.0032(10) -0.0028(10) -0.0081(10)
C5 0.0178(11) 0.0191(11) 0.0338(13) 0.0005(10) 0.0001(9) -0.0015(9)
C6 0.0253(12) 0.0286(13) 0.0284(13) 0.0053(10) 0.0031(10) -0.0027(10)
C7 0.0246(12) 0.0298(13) 0.0230(12) -0.0003(10) -0.0019(9) -0.0048(10)
C8 0.0224(12) 0.0197(12) 0.0540(17) 0.0009(11) -0.0007(12) -0.0015(10)
C9 0.0168(11) 0.0267(13) 0.0430(15) -0.0120(11) -0.0028(10) 0.0011(9)
C10 0.0139(10) 0.0246(12) 0.0317(13) -0.0064(10) -0.0035(9) 0.0000(9)
C11 0.0283(13) 0.0394(15) 0.0239(12) -0.0048(11) 0.0032(10) 0.0040(11)
C12 0.0315(13) 0.0320(13) 0.0249(12) 0.0027(10) -0.0019(10) 0.0055(11)
C13 0.0186(11) 0.0233(12) 0.0268(12) -0.0016(9) -0.0017(9) 0.0027(9)
C14 0.0223(11) 0.0325(13) 0.0244(12) -0.0004(10) 0.0032(9) 0.0033(10)
C15 0.0213(12) 0.0321(13) 0.0265(12) 0.0016(10) -0.0032(9) 0.0056(10)
C16 0.0202(11) 0.0245(12) 0.0396(15) -0.0020(11) 0.0002(10) 0.0022(9)
C17 0.0291(13) 0.0379(15) 0.0402(15) -0.0056(12) -0.0049(11) 0.0052(11)
C18 0.0372(16) 0.0473(18) 0.0465(17) -0.0005(14) -0.0039(13) 0.0162(13)
C19 0.0507(18) 0.0334(16) 0.0470(17) 0.0044(13) 0.0088(14) 0.0198(13)
C20 0.0401(15) 0.0230(12) 0.0334(14) -0.0006(10) 0.0098(11) 0.0040(11)
C21 0.0293(13) 0.0230(12) 0.0241(12) -0.0016(9) 0.0065(10) 0.0002(10)
C22 0.0263(12) 0.0236(12) 0.0236(12) -0.0024(9) 0.0061(9) -0.0037(9)
C23 0.0313(14) 0.0418(16) 0.0385(15) 0.0066(12) -0.0035(12) 0.0020(12)
C24 0.0317(15) 0.064(2) 0.0411(17) 0.0007(15) -0.0092(13) -0.0057(14)
C25 0.0358(15) 0.0543(19) 0.0388(16) -0.0114(14) 0.0005(12) -0.0191(14)
C26 0.0327(14) 0.0331(14) 0.0313(14) -0.0071(11) 0.0080(11) -0.0111(11)
C27 0.0518(18) 0.0298(14) 0.0424(16) -0.0119(12) 0.0125(14) -0.0157(13)
C28 0.060(2) 0.0203(13) 0.0507(18) -0.0038(12) 0.0130(15) 0.0008(12)
C29 0.0337(14) 0.0322(14) 0.0467(16) -0.0050(12) -0.0089(12) -0.0042(12)
C30 0.0367(16) 0.0436(17) 0.0473(17) -0.0002(14) -0.0155(13) 0.0014(13)
C31 0.0416(16) 0.0369(16) 0.0405(16) 0.0047(12) -0.0073(13) 0.0091(12)
C32 0.0342(14) 0.0270(13) 0.0260(12) 0.0013(10) 0.0002(10) 0.0024(10)
C33 0.0287(13) 0.0246(12) 0.0205(11) -0.0003(9) 0.0031(10) -0.0005(10)
C34 0.0422(15) 0.0209(12) 0.0405(15) 0.0031(11) 0.0016(12) 0.0028(11)

loop_
_atom_type_symbol
_atom_type_description
_atom_type_scat_dispersion_real
_atom_type_scat_dispersion_imag
_atom_type_scat_source
C C 0.0033 0.0016 'International Tables Vol C Tables 4.2.6.8 and 6.1.1.4'
H H 0.0000 0.0000 'International Tables Vol C Tables 4.2.6.8 and 6.1.1.4'
N N 0.0061 0.0033 'International Tables Vol C Tables 4.2.6.8 and 6.1.1.4'
O O 0.0106 0.0060 'International Tables Vol C Tables 4.2.6.8 and 6.1.1.4'
P P 0.1023 0.0942 'International Tables Vol C Tables 4.2.6.8 and 6.1.1.4'
Cd Cd -0.8075 1.2024 'International Tables Vol C Tables 4.2.6.8 and 6.1.1.4'

loop_
_geom_angle_atom_site_label_1
_geom_angle_atom_site_label_2
_geom_angle_atom_site_label_3
_geom_angle
_geom_angle_site_symmetry_1
_geom_angle_site_symmetry_3
O5 Cd1 O1 91.00(7) 3 5_576
O5 Cd1 O9 97.10(9) 3 3_455
O1 Cd1 O9 171.89(8) 5_576 3_455
O5 Cd1 O8 95.21(8) 3 .
O1 Cd1 O8 91.43(6) 5_576 .
O9 Cd1 O8 87.55(7) 3_455 .
O5 Cd1 O2 116.81(8) 3 .
O1 Cd1 O2 93.45(6) 5_576 .
O9 Cd1 O2 83.18(7) 3_455 .
O8 Cd1 O2 147.47(5) . .
O5 Cd1 O3 171.96(6) 3 .
O1 Cd1 O3 81.92(5) 5_576 .
O9 Cd1 O3 90.01(7) 3_455 .
O8 Cd1 O3 88.81(5) . .
O2 Cd1 O3 60.20(5) . .
O3 Cd2 O6 95.80(6) 5_576 5_576
O3 Cd2 O2 97.20(6) 5_576 .
O6 Cd2 O2 110.87(6) 5_576 .
O3 Cd2 N1 171.56(7) 5_576 .
O6 Cd2 N1 90.15(7) 5_576 .
O2 Cd2 N1 86.20(6) . .
O3 Cd2 O4 92.85(7) 5_576 3
O6 Cd2 O4 160.50(7) 5_576 3
O2 Cd2 O4 85.24(7) . 3
N1 Cd2 O4 79.70(8) . 3
O3 Cd2 N2 103.81(7) 5_576 .
O6 Cd2 N2 83.87(7) 5_576 .
O2 Cd2 N2 153.03(6) . .
N1 Cd2 N2 70.82(7) . .
O4 Cd2 N2 77.10(7) 3 .
O7 Cd3 O7 87.37(9) 2 .
O7 Cd3 N3 163.04(7) 2 .
O7 Cd3 N3 102.18(7) . .
O7 Cd3 N3 102.18(7) 2 2
O7 Cd3 N3 163.04(7) . 2
N3 Cd3 N3 72.35(10) . 2
O7 Cd3 P2 29.85(4) 2 2
O7 Cd3 P2 83.40(5) . 2
N3 Cd3 P2 163.70(5) . 2
N3 Cd3 P2 97.85(5) 2 2
O10 Cd4 O10 101.32(12) 4 3_455
O10 Cd4 O8 104.06(7) 4 .
O10 Cd4 O8 111.28(7) 3_455 .
O10 Cd4 O8 111.28(7) 4 2
O10 Cd4 O8 104.06(7) 3_455 2
O8 Cd4 O8 122.90(8) . 2
O1 P1 O3 116.37(9) . .
O1 P1 O2 111.75(9) . .
O3 P1 O2 107.31(9) . .
O1 P1 C1 107.89(10) . .
O3 P1 C1 106.34(10) . .
O2 P1 C1 106.65(10) . .
O6 P2 O7 108.52(10) . .
O6 P2 O8 112.94(9) . .
O7 P2 O8 111.00(9) . .
O6 P2 C9 111.68(12) . .
O7 P2 C9 107.54(11) . .
O8 P2 C9 105.03(10) . .
P1 O1 Cd1 138.67(10) . 5_576
P1 O2 Cd2 118.34(9) . .
P1 O2 Cd1 100.59(8) . .
Cd2 O2 Cd1 104.88(6) . .
P1 O3 Cd2 126.08(9) . 5_576
P1 O3 Cd1 91.84(7) . .
Cd2 O3 Cd1 110.40(6) 5_576 .
C8 O4 Cd2 163.6(2) . 3_445
C8 O5 Cd1 108.90(17) . 3_445
P2 O6 Cd2 140.47(10) . 5_576
P2 O7 Cd3 104.10(8) . .
P2 O8 Cd4 118.95(9) . .
P2 O8 Cd1 126.71(9) . .
Cd4 O8 Cd1 114.33(6) . .
C16 O9 Cd1 150.76(19) . 3_545
C16 O10 Cd4 122.47(17) . 3_545
H1WA O1W H1WC 111.0 . .
C17 N1 C21 118.6(2) . .
C17 N1 Cd2 123.55(17) . .
C21 N1 Cd2 116.98(16) . .
C23 N2 C22 118.6(2) . .
C23 N2 Cd2 126.26(19) . .
C22 N2 Cd2 113.83(15) . .
C29 N3 C33 118.1(2) . .
C29 N3 Cd3 126.00(18) . .
C33 N3 Cd3 115.90(16) . .
C2 C1 P1 115.82(15) . .
C2 C1 H1A 108.3 . .
P1 C1 H1A 108.3 . .
C2 C1 H1B 108.3 . .
P1 C1 H1B 108.3 . .
H1A C1 H1B 107.4 . .
C3 C2 C7 118.1(2) . .
C3 C2 C1 120.3(2) . .
C7 C2 C1 121.5(2) . .
C2 C3 C4 120.8(2) . .
C2 C3 H3 119.6 . .
C4 C3 H3 119.6 . .
C5 C4 C3 120.9(2) . .
C5 C4 H4 119.6 . .
C3 C4 H4 119.6 . .
C4 C5 C6 118.3(2) . .
C4 C5 C8 120.8(2) . .
C6 C5 C8 120.7(2) . .
C7 C6 C5 120.9(2) . .
C7 C6 H6 119.5 . .
C5 C6 H6 119.5 . .
C6 C7 C2 120.7(2) . .
C6 C7 H7 119.6 . .
C2 C7 H7 119.6 . .
O4 C8 O5 124.8(2) . .
O4 C8 C5 118.4(2) . .
O5 C8 C5 116.8(2) . .
C10 C9 P2 117.12(16) . .
C10 C9 H9A 108.0 . .
P2 C9 H9A 108.0 . .
C10 C9 H9B 108.0 . .
P2 C9 H9B 108.0 . .
H9A C9 H9B 107.3 . .
C15 C10 C11 117.6(2) . .
C15 C10 C9 121.5(2) . .
C11 C10 C9 120.9(2) . .
C12 C11 C10 121.1(2) . .
C12 C11 H11 119.5 . .
C10 C11 H11 119.5 . .
C13 C12 C11 120.9(2) . .
C13 C12 H12 119.6 . .
C11 C12 H12 119.6 . .
C12 C13 C14 118.1(2) . .
C12 C13 C16 121.1(2) . .
C14 C13 C16 120.7(2) . .
C15 C14 C13 121.0(2) . .
C15 C14 H14 119.5 . .
C13 C14 H14 119.5 . .
C14 C15 C10 121.2(2) . .
C14 C15 H15 119.4 . .
C10 C15 H15 119.4 . .
O9 C16 O10 126.1(2) . .
O9 C16 C13 117.2(2) . .
O10 C16 C13 116.6(2) . .
N1 C17 C18 122.8(3) . .
N1 C17 H17 118.6 . .
C18 C17 H17 118.6 . .
C19 C18 C17 119.4(3) . .
C19 C18 H18 120.3 . .
C17 C18 H18 120.3 . .
C18 C19 C20 119.6(3) . .
C18 C19 H19 120.2 . .
C20 C19 H19 120.2 . .
C21 C20 C19 117.3(3) . .
C21 C20 C28 119.7(3) . .
C19 C20 C28 123.0(3) . .
N1 C21 C20 122.4(2) . .
N1 C21 C22 118.3(2) . .
C20 C21 C22 119.4(2) . .
N2 C22 C26 122.5(2) . .
N2 C22 C21 118.6(2) . .
C26 C22 C21 118.9(2) . .
N2 C23 C24 122.6(3) . .
N2 C23 H23 118.7 . .
C24 C23 H23 118.7 . .
C25 C24 C23 119.1(3) . .
C25 C24 H24 120.4 . .
C23 C24 H24 120.4 . .
C24 C25 C26 120.1(3) . .
C24 C25 H25 119.9 . .
C26 C25 H25 119.9 . .
C25 C26 C22 117.1(3) . .
C25 C26 C27 123.2(3) . .
C22 C26 C27 119.7(3) . .
C28 C27 C26 121.1(3) . .
C28 C27 H27 119.4 . .
C26 C27 H27 119.4 . .
C27 C28 C20 121.2(3) . .
C27 C28 H28 119.4 . .
C20 C28 H28 119.4 . .
N3 C29 C30 122.9(3) . .
N3 C29 H29 118.6 . .
C30 C29 H29 118.6 . .
C31 C30 C29 119.2(3) . .
C31 C30 H30 120.4 . .
C29 C30 H30 120.4 . .
C30 C31 C32 120.4(3) . .
C30 C31 H31 119.8 . .
C32 C31 H31 119.8 . .
C33 C32 C31 116.5(2) . .
C33 C32 C34 120.1(2) . .
C31 C32 C34 123.4(2) . .
N3 C33 C32 123.0(2) . .
N3 C33 C33 117.91(14) . 2
C32 C33 C33 119.08(15) . 2
C34 C34 C32 120.83(15) 2 .
C34 C34 H34 119.6 2 .
C32 C34 H34 119.6 . .

loop_
_geom_bond_atom_site_label_1
_geom_bond_atom_site_label_2
_geom_bond_distance
_geom_bond_site_symmetry_2
Cd1 O5 2.2006(19) 3
Cd1 O1 2.2290(16) 5_576
Cd1 O9 2.2900(19) 3_455
Cd1 O8 2.3229(15) .
Cd1 O2 2.3539(16) .
Cd1 O3 2.5768(16) .
Cd2 O3 2.2047(16) 5_576
Cd2 O6 2.2735(16) 5_576
Cd2 O2 2.2851(16) .
Cd2 N1 2.327(2) .
Cd2 O4 2.3919(19) 3
Cd2 N2 2.408(2) .
Cd3 O7 2.2173(17) 2
Cd3 O7 2.2173(17) .
Cd3 N3 2.307(2) .
Cd3 N3 2.307(2) 2
Cd3 P2 2.9871(6) 2
Cd4 O10 2.1678(18) 4
Cd4 O10 2.1678(18) 3_455
Cd4 O8 2.1902(15) .
Cd4 O8 2.1902(15) 2
P1 O1 1.5032(16) .
P1 O3 1.5365(16) .
P1 O2 1.5427(16) .
P1 C1 1.814(2) .
P2 O6 1.5099(17) .
P2 O7 1.5330(16) .
P2 O8 1.5426(16) .
P2 C9 1.808(2) .
O1 Cd1 2.2290(16) 5_576
O3 Cd2 2.2048(16) 5_576
O4 C8 1.237(3) .
O4 Cd2 2.3919(19) 3_445
O5 C8 1.268(3) .
O5 Cd1 2.2007(19) 3_445
O6 Cd2 2.2735(16) 5_576
O9 C16 1.241(3) .
O9 Cd1 2.2900(19) 3_545
O10 C16 1.253(3) .
O10 Cd4 2.1678(18) 3_545
O1W H1WA 0.8502 .
O1W H1WC 0.8498 .
N1 C17 1.326(3) .
N1 C21 1.351(3) .
N2 C23 1.321(3) .
N2 C22 1.356(3) .
N3 C29 1.329(3) .
N3 C33 1.358(3) .
C1 C2 1.515(3) .
C1 H1A 0.9700 .
C1 H1B 0.9700 .
C2 C3 1.385(3) .
C2 C7 1.393(3) .
C3 C4 1.391(3) .
C3 H3 0.9300 .
C4 C5 1.381(3) .
C4 H4 0.9300 .
C5 C6 1.389(3) .
C5 C8 1.505(3) .
C6 C7 1.384(3) .
C6 H6 0.9300 .
C7 H7 0.9300 .
C9 C10 1.511(3) .
C9 H9A 0.9700 .
C9 H9B 0.9700 .
C10 C15 1.389(3) .
C10 C11 1.395(3) .
C11 C12 1.392(3) .
C11 H11 0.9300 .
C12 C13 1.382(3) .
C12 H12 0.9300 .
C13 C14 1.392(3) .
C13 C16 1.511(3) .
C14 C15 1.384(3) .
C14 H14 0.9300 .
C15 H15 0.9300 .
C17 C18 1.388(4) .
C17 H17 0.9300 .
C18 C19 1.361(5) .
C18 H18 0.9300 .
C19 C20 1.407(4) .
C19 H19 0.9300 .
C20 C21 1.403(3) .
C20 C28 1.433(4) .
C21 C22 1.454(3) .
C22 C26 1.408(3) .
C23 C24 1.404(4) .
C23 H23 0.9300 .
C24 C25 1.357(5) .
C24 H24 0.9300 .
C25 C26 1.402(4) .
C25 H25 0.9300 .
C26 C27 1.434(4) .
C27 C28 1.339(4) .
C27 H27 0.9300 .
C28 H28 0.9300 .
C29 C30 1.384(4) .
C29 H29 0.9300 .
C30 C31 1.359(4) .
C30 H30 0.9300 .
C31 C32 1.406(4) .
C31 H31 0.9300 .
C32 C33 1.399(3) .
C32 C34 1.431(4) .
C33 C33 1.452(5) 2
C34 C34 1.345(5) 2
C34 H34 0.9300 .

loop_
_geom_hbond_atom_site_label_D
_geom_hbond_atom_site_label_H
_geom_hbond_atom_site_label_A
_geom_hbond_distance_DH
_geom_hbond_distance_HA
_geom_hbond_distance_DA
_geom_hbond_angle_DHA
_geom_hbond_site_symmetry_A
C9 H9B O1 0.97 2.43 3.255(3) 142.2 5_576
C17 H17 O2 0.93 2.59 3.158(3) 119.9 .
C9 H9B O1 0.97 2.43 3.255(3) 142.2 5_576
C17 H17 O2 0.93 2.59 3.158(3) 119.9 .
